data_4316252
loop_
_publ_author_name
'Florian Blasberg'
'Jan W. Bats'
'Michael Bolte'
'Hans-Wolfram Lerner'
'Matthias Wagner'

_publ_contact_author
;
      Dr. Michael Bolte
      Institut f\"ur Anorganische Chemie
      J. W. Goethe-Universit\"at
      Max-von-Laue-Str. 7
      60438 Frankfurt/Main
      Germany
;
_publ_contact_author_email bolte@chemie.uni-frankfurt.de
_publ_contact_author_fax '49 69 798 29239'
_publ_contact_author_phone '49 69 798 29136'
_publ_section_title
;
 Para-Quinone-Containing Bis(pyrazol-1-yl)methane Ligands: Coordination
 Behavior Toward CoII and a C-H Activation Reaction with CeIV
;
_journal_name_full 'Inorganic Chemistry'
_journal_page_first 7435
_journal_page_last 7445
_journal_paper_doi 10.1021/ic100754k
_journal_volume 49
_journal_year 2010
_chemical_formula_sum 'C19 H24 Co N6 O8'
_chemical_formula_weight 523.37
_chemical_name_systematic ?
_space_group_IT_number 14
_symmetry_cell_setting monoclinic
_symmetry_space_group_name_Hall '-P 2ybc'
_symmetry_space_group_name_H-M 'P 1 21/c 1'
_atom_sites_solution_hydrogens geom
_atom_sites_solution_primary direct
_atom_sites_solution_secondary difmap
_audit_creation_method SHELXL-97
_cell_angle_alpha 90.00
_cell_angle_beta 99.576(8)
_cell_angle_gamma 90.00
_cell_formula_units_Z 4
_cell_length_a 15.1619(15)
_cell_length_b 9.1001(9)
_cell_length_c 16.7758(17)
_cell_measurement_reflns_used 3280
_cell_measurement_temperature 173(2)
_cell_measurement_theta_max 25.2
_cell_measurement_theta_min 3.4
_cell_volume 2282.4(4)
_computing_cell_refinement 'X-Area (Stoe & Cie, 2001)'
_computing_data_collection 'X-Area (Stoe & Cie, 2001)'
_computing_data_reduction 'X-Area (Stoe & Cie, 2001)'
_computing_molecular_graphics 'XP in SHELXTL-Plus (Sheldrick, 1991)'
_computing_publication_material SHELXL97
_computing_structure_refinement 'SHELXL97 (Sheldrick, 2008) '
_computing_structure_solution 'SHELXS97 (Sheldrick, 2008) '
_diffrn_ambient_temperature 173(2)
_diffrn_measured_fraction_theta_full 0.994
_diffrn_measured_fraction_theta_max 0.994
_diffrn_measurement_device_type 'STOE IPDS II two-circle-diffractometer'
_diffrn_measurement_method \w
_diffrn_radiation_monochromator graphite
_diffrn_radiation_source 'fine-focus sealed tube'
_diffrn_radiation_type MoK\a
_diffrn_radiation_wavelength 0.71073
_diffrn_reflns_av_R_equivalents 0.1234
_diffrn_reflns_av_sigmaI/netI 0.1902
_diffrn_reflns_limit_h_max 17
_diffrn_reflns_limit_h_min -17
_diffrn_reflns_limit_k_max 10
_diffrn_reflns_limit_k_min -9
_diffrn_reflns_limit_l_max 19
_diffrn_reflns_limit_l_min -19
_diffrn_reflns_number 9892
_diffrn_reflns_theta_full 25.00
_diffrn_reflns_theta_max 25.03
_diffrn_reflns_theta_min 3.36
_diffrn_standards_number 0
_exptl_absorpt_coefficient_mu 0.810
_exptl_absorpt_correction_T_max 0.9683
_exptl_absorpt_correction_T_min 0.8746
_exptl_absorpt_correction_type multi-scan
_exptl_absorpt_process_details 'MULABS (Spek, 2003; Blessing, 1995)'
_exptl_crystal_colour 'light violet'
_exptl_crystal_density_diffrn 1.523
_exptl_crystal_density_method 'not measured'
_exptl_crystal_description plate
_exptl_crystal_F_000 1084
_exptl_crystal_size_max 0.17
_exptl_crystal_size_mid 0.13
_exptl_crystal_size_min 0.04
_refine_diff_density_max 0.306
_refine_diff_density_min -0.321
_refine_diff_density_rms 0.070
_refine_ls_extinction_method none
_refine_ls_goodness_of_fit_ref 0.814
_refine_ls_hydrogen_treatment constr
_refine_ls_matrix_type full
_refine_ls_number_parameters 313
_refine_ls_number_reflns 4001
_refine_ls_number_restraints 0
_refine_ls_restrained_S_all 0.814
_refine_ls_R_factor_all 0.1489
_refine_ls_R_factor_gt 0.0618
_refine_ls_shift/su_max 0.000
_refine_ls_shift/su_mean 0.000
_refine_ls_structure_factor_coef Fsqd
_refine_ls_weighting_details 'calc w=1/[\s^2^(Fo^2^)+(0.0260P)^2^+0.0000P] where P=(Fo^2^+2Fc^2^)/3'
_refine_ls_weighting_scheme calc
_refine_ls_wR_factor_gt 0.0976
_refine_ls_wR_factor_ref 0.1202
_reflns_number_gt 1839
_reflns_number_total 4001
_reflns_threshold_expression I>2\s(I)
_cod_data_source_file ic100754k_si_002_04.cif
_cod_data_source_block (NO3)2Co(L2Me2)
_cod_depositor_comments
;
The following automatic conversions were performed:

'_symmetry_cell_setting' value 'Monoclinic' changed to 'monoclinic'
according to the built-in table from CIF Core dictionary named
'cif_core.dic' version 2.4.1 from 2010-06-29.

Automatic conversion script
Id: cif_fix_values 1646 2011-03-28 12:23:43Z adriana 
;
_cod_database_code 4316252

loop_
_symmetry_equiv_pos_as_xyz
'x, y, z'
'-x, y+1/2, -z+1/2'
'-x, -y, -z'
'x, -y-1/2, z-1/2'

loop_
_atom_site_label
_atom_site_type_symbol
_atom_site_fract_x
_atom_site_fract_y
_atom_site_fract_z
_atom_site_U_iso_or_equiv
_atom_site_adp_type
_atom_site_occupancy
_atom_site_symmetry_multiplicity
_atom_site_calc_flag
_atom_site_refinement_flags
_atom_site_disorder_assembly
_atom_site_disorder_group
Co1 Co 0.79283(6) 0.24508(12) 0.54209(4) 0.0330(2) Uani 1 1 d . . .
O1 O 0.6311(3) 0.7629(6) 0.5794(2) 0.0473(12) Uani 1 1 d . . .
O2 O 0.5552(3) 0.4184(6) 0.3050(2) 0.0502(13) Uani 1 1 d . . .
C1 C 0.6732(4) 0.5940(6) 0.4860(3) 0.0280(15) Uani 1 1 d . . .
C2 C 0.6041(5) 0.6795(7) 0.5091(3) 0.0343(16) Uani 1 1 d . . .
C3 C 0.5206(6) 0.6805(7) 0.4642(4) 0.046(2) Uani 1 1 d . . .
H3 H 0.4756 0.7415 0.4799 0.055 Uiso 1 1 calc R . .
C4 C 0.5004(5) 0.5931(8) 0.3955(3) 0.0406(17) Uani 1 1 d . . .
H4 H 0.4414 0.5911 0.3656 0.049 Uiso 1 1 calc R . .
C5 C 0.5666(5) 0.5101(7) 0.3716(3) 0.0352(16) Uani 1 1 d . . .
C6 C 0.6531(5) 0.5107(7) 0.4163(3) 0.0337(17) Uani 1 1 d . . .
H6 H 0.6986 0.4534 0.3987 0.040 Uiso 1 1 calc R . .
C7 C 0.5653(6) 0.8605(8) 0.6024(4) 0.059(2) Uani 1 1 d . . .
H7A H 0.5445 0.9281 0.5578 0.088 Uiso 1 1 calc R . .
H7B H 0.5920 0.9168 0.6502 0.088 Uiso 1 1 calc R . .
H7C H 0.5146 0.8032 0.6150 0.088 Uiso 1 1 calc R . .
C8 C 0.4700(5) 0.4257(9) 0.2537(4) 0.051(2) Uani 1 1 d . . .
H8A H 0.4238 0.3870 0.2826 0.077 Uiso 1 1 calc R . .
H8B H 0.4714 0.3669 0.2049 0.077 Uiso 1 1 calc R . .
H8C H 0.4562 0.5281 0.2383 0.077 Uiso 1 1 calc R . .
C11 C 0.7653(4) 0.6061(6) 0.5343(3) 0.0261(15) Uani 1 1 d . . .
H11 H 0.7774 0.7131 0.5441 0.031 Uiso 1 1 calc R . .
N11 N 0.8345(3) 0.5511(5) 0.4908(2) 0.0229(11) Uani 1 1 d . . .
N12 N 0.8492(3) 0.4047(5) 0.4813(2) 0.0230(11) Uani 1 1 d . . .
C13 C 0.9042(4) 0.3949(7) 0.4269(3) 0.0280(14) Uani 1 1 d . . .
C14 C 0.9219(4) 0.5356(7) 0.3999(3) 0.0318(15) Uani 1 1 d . . .
H14 H 0.9590 0.5591 0.3613 0.038 Uiso 1 1 calc R . .
C15 C 0.8763(4) 0.6321(6) 0.4392(3) 0.0251(14) Uani 1 1 d . . .
C16 C 0.9393(4) 0.2513(9) 0.4032(3) 0.0395(14) Uani 1 1 d . . .
H16A H 0.9404 0.1808 0.4476 0.059 Uiso 1 1 calc R . .
H16B H 1.0001 0.2646 0.3918 0.059 Uiso 1 1 calc R . .
H16C H 0.9006 0.2140 0.3548 0.059 Uiso 1 1 calc R . .
C17 C 0.8639(5) 0.7953(6) 0.4336(3) 0.0348(18) Uani 1 1 d . . .
H17A H 0.8006 0.8178 0.4150 0.052 Uiso 1 1 calc R . .
H17B H 0.8997 0.8355 0.3952 0.052 Uiso 1 1 calc R . .
H17C H 0.8832 0.8394 0.4869 0.052 Uiso 1 1 calc R . .
N21 N 0.7742(4) 0.5360(5) 0.6135(2) 0.0278(12) Uani 1 1 d . . .
N22 N 0.7493(4) 0.3917(5) 0.6188(2) 0.0292(12) Uani 1 1 d . . .
C23 C 0.7489(4) 0.3684(6) 0.6973(3) 0.0285(14) Uani 1 1 d . . .
C24 C 0.7708(4) 0.4935(7) 0.7408(3) 0.0359(16) Uani 1 1 d . . .
H24 H 0.7740 0.5043 0.7975 0.043 Uiso 1 1 calc R . .
C25 C 0.7875(5) 0.6009(7) 0.6881(3) 0.0342(15) Uani 1 1 d . . .
C26 C 0.7251(5) 0.2180(6) 0.7253(3) 0.0391(18) Uani 1 1 d . . .
H26A H 0.6967 0.1603 0.6787 0.059 Uiso 1 1 calc R . .
H26B H 0.6837 0.2280 0.7640 0.059 Uiso 1 1 calc R . .
H26C H 0.7796 0.1679 0.7514 0.059 Uiso 1 1 calc R . .
C27 C 0.8163(5) 0.7582(9) 0.7017(3) 0.0560(19) Uani 1 1 d . . .
H27A H 0.8755 0.7715 0.6867 0.084 Uiso 1 1 calc R . .
H27B H 0.8188 0.7833 0.7589 0.084 Uiso 1 1 calc R . .
H27C H 0.7732 0.8226 0.6684 0.084 Uiso 1 1 calc R . .
N31 N 0.9243(5) 0.1129(7) 0.6455(4) 0.0453(15) Uani 1 1 d . . .
O31 O 0.8614(4) 0.0684(6) 0.5907(3) 0.0603(15) Uani 1 1 d . . .
O32 O 0.9732(4) 0.0229(6) 0.6851(3) 0.0681(17) Uani 1 1 d . . .
O33 O 0.9340(3) 0.2446(7) 0.6570(3) 0.0731(14) Uani 1 1 d . . .
O41 O 0.6721(4) 0.1357(7) 0.5150(3) 0.0763(19) Uani 1 1 d . . .
N41 N 0.6881(4) 0.0732(6) 0.4518(3) 0.0474(16) Uani 1 1 d . . .
O42 O 0.7608(4) 0.1116(6) 0.4328(2) 0.0556(15) Uani 1 1 d . . .
O43 O 0.6378(4) -0.0171(6) 0.4142(3) 0.0581(16) Uani 1 1 d . . .

loop_
_atom_site_aniso_label
_atom_site_aniso_U_11
_atom_site_aniso_U_22
_atom_site_aniso_U_33
_atom_site_aniso_U_23
_atom_site_aniso_U_13
_atom_site_aniso_U_12
Co1 0.0463(5) 0.0242(4) 0.0298(3) -0.0011(4) 0.0099(3) -0.0034(6)
O1 0.068(3) 0.035(3) 0.042(2) -0.005(2) 0.019(2) 0.017(3)
O2 0.040(3) 0.072(3) 0.038(2) -0.020(2) 0.002(2) 0.004(3)
C1 0.044(5) 0.020(3) 0.024(3) 0.005(2) 0.017(3) 0.004(3)
C2 0.046(5) 0.028(3) 0.030(3) 0.002(2) 0.009(3) 0.002(3)
C3 0.062(6) 0.032(4) 0.051(4) 0.014(3) 0.029(4) 0.020(4)
C4 0.036(5) 0.049(4) 0.038(3) 0.008(3) 0.011(3) 0.009(4)
C5 0.035(5) 0.042(4) 0.031(3) 0.003(3) 0.011(3) 0.006(3)
C6 0.035(5) 0.035(4) 0.033(3) 0.002(3) 0.012(3) 0.009(3)
C7 0.072(7) 0.043(4) 0.069(5) 0.003(4) 0.034(4) 0.034(4)
C8 0.042(5) 0.064(5) 0.044(4) 0.004(3) -0.004(3) -0.003(4)
C11 0.037(5) 0.019(3) 0.025(3) 0.001(2) 0.010(3) 0.002(3)
N11 0.030(3) 0.019(3) 0.021(2) 0.0026(18) 0.008(2) -0.001(2)
N12 0.026(3) 0.022(3) 0.022(2) -0.0024(19) 0.005(2) 0.002(2)
C13 0.026(4) 0.033(4) 0.025(3) -0.003(2) 0.004(2) 0.003(3)
C14 0.028(4) 0.043(4) 0.027(3) 0.000(3) 0.011(3) -0.003(3)
C15 0.028(4) 0.027(3) 0.019(2) 0.004(2) 0.001(2) -0.001(3)
C16 0.038(4) 0.039(3) 0.045(3) -0.004(4) 0.017(3) 0.005(5)
C17 0.050(5) 0.032(4) 0.025(3) 0.005(2) 0.013(3) -0.005(3)
N21 0.039(4) 0.021(3) 0.025(2) -0.0015(19) 0.009(2) -0.001(2)
N22 0.039(4) 0.027(3) 0.023(2) 0.003(2) 0.009(2) 0.000(3)
C23 0.037(4) 0.028(3) 0.023(3) 0.007(2) 0.013(3) 0.002(3)
C24 0.045(5) 0.044(4) 0.019(3) 0.000(3) 0.008(3) -0.006(3)
C25 0.041(5) 0.031(3) 0.031(3) -0.011(3) 0.007(3) -0.011(3)
C26 0.055(5) 0.033(5) 0.032(3) 0.016(3) 0.014(3) -0.005(3)
C27 0.088(6) 0.038(4) 0.043(3) -0.009(4) 0.014(3) -0.021(5)
N31 0.044(5) 0.035(4) 0.060(4) 0.012(3) 0.017(3) 0.003(3)
O31 0.077(5) 0.046(3) 0.049(3) -0.007(2) -0.014(3) 0.012(3)
O32 0.064(5) 0.060(4) 0.076(3) 0.021(3) 0.000(3) 0.018(3)
O33 0.060(4) 0.035(3) 0.122(4) 0.010(4) 0.010(3) -0.006(4)
O41 0.054(4) 0.100(5) 0.081(3) -0.059(3) 0.027(3) -0.016(3)
N41 0.050(5) 0.037(3) 0.051(3) -0.009(3) -0.002(3) -0.004(3)
O42 0.074(4) 0.060(3) 0.033(2) -0.005(2) 0.012(2) -0.028(3)
O43 0.055(4) 0.053(3) 0.063(3) -0.019(3) -0.001(3) -0.019(3)

loop_
_atom_type_symbol
_atom_type_description
_atom_type_scat_dispersion_real
_atom_type_scat_dispersion_imag
_atom_type_scat_source
C C 0.0033 0.0016 'International Tables Vol C Tables 4.2.6.8 and 6.1.1.4'
H H 0.0000 0.0000 'International Tables Vol C Tables 4.2.6.8 and 6.1.1.4'
Co Co 0.3494 0.9721 'International Tables Vol C Tables 4.2.6.8 and 6.1.1.4'
N N 0.0061 0.0033 'International Tables Vol C Tables 4.2.6.8 and 6.1.1.4'
O O 0.0106 0.0060 'International Tables Vol C Tables 4.2.6.8 and 6.1.1.4'

loop_
_geom_angle_atom_site_label_1
_geom_angle_atom_site_label_2
_geom_angle_atom_site_label_3
_geom_angle
_geom_angle_site_symmetry_1
_geom_angle_site_symmetry_3
_geom_angle_publ_flag
O31 Co1 N22 117.81(19) . . ?
O31 Co1 N12 122.7(2) . . ?
N22 Co1 N12 93.21(17) . . ?
O31 Co1 O41 94.8(3) . . ?
N22 Co1 O41 94.9(2) . . ?
N12 Co1 O41 131.5(2) . . ?
O31 Co1 O42 85.6(2) . . ?
N22 Co1 O42 147.5(2) . . ?
N12 Co1 O42 91.72(17) . . ?
O41 Co1 O42 58.85(19) . . ?
C2 O1 C7 116.2(6) . . ?
C5 O2 C8 116.0(5) . . ?
C6 C1 C2 117.7(6) . . ?
C6 C1 C11 123.4(5) . . ?
C2 C1 C11 118.7(5) . . ?
C3 C2 O1 125.1(6) . . ?
C3 C2 C1 121.1(6) . . ?
O1 C2 C1 113.8(6) . . ?
C2 C3 C4 120.7(6) . . ?
C2 C3 H3 119.6 . . ?
C4 C3 H3 119.6 . . ?
C5 C4 C3 119.2(7) . . ?
C5 C4 H4 120.4 . . ?
C3 C4 H4 120.4 . . ?
C4 C5 O2 124.8(6) . . ?
C4 C5 C6 120.6(6) . . ?
O2 C5 C6 114.6(5) . . ?
C1 C6 C5 120.7(6) . . ?
C1 C6 H6 119.7 . . ?
C5 C6 H6 119.7 . . ?
O1 C7 H7A 109.5 . . ?
O1 C7 H7B 109.5 . . ?
H7A C7 H7B 109.5 . . ?
O1 C7 H7C 109.5 . . ?
H7A C7 H7C 109.5 . . ?
H7B C7 H7C 109.5 . . ?
O2 C8 H8A 109.5 . . ?
O2 C8 H8B 109.5 . . ?
H8A C8 H8B 109.5 . . ?
O2 C8 H8C 109.5 . . ?
H8A C8 H8C 109.5 . . ?
H8B C8 H8C 109.5 . . ?
N21 C11 N11 109.8(4) . . ?
N21 C11 C1 113.4(4) . . ?
N11 C11 C1 112.8(4) . . ?
N21 C11 H11 106.8 . . ?
N11 C11 H11 106.8 . . ?
C1 C11 H11 106.8 . . ?
N12 N11 C15 110.4(4) . . ?
N12 N11 C11 122.5(4) . . ?
C15 N11 C11 125.2(4) . . ?
C13 N12 N11 106.1(4) . . ?
C13 N12 Co1 130.8(4) . . ?
N11 N12 Co1 123.1(3) . . ?
N12 C13 C14 109.6(5) . . ?
N12 C13 C16 122.1(5) . . ?
C14 C13 C16 128.3(5) . . ?
C15 C14 C13 107.2(5) . . ?
C15 C14 H14 126.4 . . ?
C13 C14 H14 126.4 . . ?
C14 C15 N11 106.6(5) . . ?
C14 C15 C17 133.0(5) . . ?
N11 C15 C17 120.4(5) . . ?
C13 C16 H16A 109.5 . . ?
C13 C16 H16B 109.5 . . ?
H16A C16 H16B 109.5 . . ?
C13 C16 H16C 109.5 . . ?
H16A C16 H16C 109.5 . . ?
H16B C16 H16C 109.5 . . ?
C15 C17 H17A 109.5 . . ?
C15 C17 H17B 109.5 . . ?
H17A C17 H17B 109.5 . . ?
C15 C17 H17C 109.5 . . ?
H17A C17 H17C 109.5 . . ?
H17B C17 H17C 109.5 . . ?
C25 N21 N22 110.7(4) . . ?
C25 N21 C11 128.4(5) . . ?
N22 N21 C11 119.5(4) . . ?
C23 N22 N21 105.2(4) . . ?
C23 N22 Co1 125.1(4) . . ?
N21 N22 Co1 117.6(3) . . ?
N22 C23 C24 110.7(5) . . ?
N22 C23 C26 119.4(5) . . ?
C24 C23 C26 129.8(4) . . ?
C23 C24 C25 107.8(4) . . ?
C23 C24 H24 126.1 . . ?
C25 C24 H24 126.1 . . ?
N21 C25 C24 105.5(5) . . ?
N21 C25 C27 123.0(5) . . ?
C24 C25 C27 131.5(5) . . ?
C23 C26 H26A 109.5 . . ?
C23 C26 H26B 109.5 . . ?
H26A C26 H26B 109.5 . . ?
C23 C26 H26C 109.5 . . ?
H26A C26 H26C 109.5 . . ?
H26B C26 H26C 109.5 . . ?
C25 C27 H27A 109.5 . . ?
C25 C27 H27B 109.5 . . ?
H27A C27 H27B 109.5 . . ?
C25 C27 H27C 109.5 . . ?
H27A C27 H27C 109.5 . . ?
H27B C27 H27C 109.5 . . ?
O33 N31 O32 121.8(7) . . ?
O33 N31 O31 118.8(6) . . ?
O32 N31 O31 119.4(6) . . ?
N31 O31 Co1 108.2(4) . . ?
N41 O41 Co1 96.6(4) . . ?
O43 N41 O42 123.9(6) . . ?
O43 N41 O41 123.1(7) . . ?
O42 N41 O41 113.0(6) . . ?
N41 O42 Co1 91.4(4) . . ?

loop_
_geom_bond_atom_site_label_1
_geom_bond_atom_site_label_2
_geom_bond_distance
_geom_bond_site_symmetry_2
_geom_bond_publ_flag
Co1 O31 2.012(5) . ?
Co1 N22 2.039(5) . ?
Co1 N12 2.042(5) . ?
Co1 O41 2.067(6) . ?
Co1 O42 2.185(4) . ?
O1 C2 1.405(7) . ?
O1 C7 1.435(7) . ?
O2 C5 1.382(7) . ?
O2 C8 1.430(8) . ?
C1 C6 1.384(8) . ?
C1 C2 1.410(8) . ?
C1 C11 1.497(8) . ?
C2 C3 1.362(9) . ?
C3 C4 1.391(9) . ?
C3 H3 0.9500 . ?
C4 C5 1.369(9) . ?
C4 H4 0.9500 . ?
C5 C6 1.398(9) . ?
C6 H6 0.9500 . ?
C7 H7A 0.9800 . ?
C7 H7B 0.9800 . ?
C7 H7C 0.9800 . ?
C8 H8A 0.9800 . ?
C8 H8B 0.9800 . ?
C8 H8C 0.9800 . ?
C11 N21 1.460(6) . ?
C11 N11 1.462(7) . ?
C11 H11 1.0000 . ?
N11 N12 1.364(6) . ?
N11 C15 1.371(7) . ?
N12 C13 1.337(7) . ?
C13 C14 1.399(8) . ?
C13 C16 1.490(9) . ?
C14 C15 1.354(8) . ?
C14 H14 0.9500 . ?
C15 C17 1.498(9) . ?
C16 H16A 0.9800 . ?
C16 H16B 0.9800 . ?
C16 H16C 0.9800 . ?
C17 H17A 0.9800 . ?
C17 H17B 0.9800 . ?
C17 H17C 0.9800 . ?
N21 C25 1.368(6) . ?
N21 N22 1.373(7) . ?
N22 C23 1.335(6) . ?
C23 C24 1.363(8) . ?
C23 C26 1.510(8) . ?
C24 C25 1.369(8) . ?
C24 H24 0.9500 . ?
C25 C27 1.503(10) . ?
C26 H26A 0.9800 . ?
C26 H26B 0.9800 . ?
C26 H26C 0.9800 . ?
C27 H27A 0.9800 . ?
C27 H27B 0.9800 . ?
C27 H27C 0.9800 . ?
N31 O33 1.219(8) . ?
N31 O32 1.223(7) . ?
N31 O31 1.276(8) . ?
O41 N41 1.262(7) . ?
N41 O43 1.223(7) . ?
N41 O42 1.246(7) . ?

loop_
_geom_torsion_atom_site_label_1
_geom_torsion_atom_site_label_2
_geom_torsion_atom_site_label_3
_geom_torsion_atom_site_label_4
_geom_torsion
_geom_torsion_site_symmetry_1
_geom_torsion_site_symmetry_2
_geom_torsion_site_symmetry_3
_geom_torsion_site_symmetry_4
_geom_torsion_publ_flag
C7 O1 C2 C3 -2.8(9) . . . . ?
C7 O1 C2 C1 175.5(5) . . . . ?
C6 C1 C2 C3 -0.3(9) . . . . ?
C11 C1 C2 C3 175.5(5) . . . . ?
C6 C1 C2 O1 -178.6(5) . . . . ?
C11 C1 C2 O1 -2.9(7) . . . . ?
O1 C2 C3 C4 -179.7(6) . . . . ?
C1 C2 C3 C4 2.1(10) . . . . ?
C2 C3 C4 C5 -2.6(9) . . . . ?
C3 C4 C5 O2 179.6(6) . . . . ?
C3 C4 C5 C6 1.2(9) . . . . ?
C8 O2 C5 C4 7.2(9) . . . . ?
C8 O2 C5 C6 -174.3(6) . . . . ?
C2 C1 C6 C5 -1.1(8) . . . . ?
C11 C1 C6 C5 -176.6(5) . . . . ?
C4 C5 C6 C1 0.7(9) . . . . ?
O2 C5 C6 C1 -177.9(5) . . . . ?
C6 C1 C11 N21 -111.9(6) . . . . ?
C2 C1 C11 N21 72.7(6) . . . . ?
C6 C1 C11 N11 13.8(7) . . . . ?
C2 C1 C11 N11 -161.7(5) . . . . ?
N21 C11 N11 N12 51.5(7) . . . . ?
C1 C11 N11 N12 -76.1(6) . . . . ?
N21 C11 N11 C15 -145.4(5) . . . . ?
C1 C11 N11 C15 87.1(7) . . . . ?
C15 N11 N12 C13 3.3(6) . . . . ?
C11 N11 N12 C13 168.7(5) . . . . ?
C15 N11 N12 Co1 -176.4(4) . . . . ?
C11 N11 N12 Co1 -11.0(7) . . . . ?
O31 Co1 N12 C13 42.8(6) . . . . ?
N22 Co1 N12 C13 169.0(5) . . . . ?
O41 Co1 N12 C13 -91.5(6) . . . . ?
O42 Co1 N12 C13 -43.1(5) . . . . ?
O31 Co1 N12 N11 -137.7(4) . . . . ?
N22 Co1 N12 N11 -11.5(5) . . . . ?
O41 Co1 N12 N11 88.0(4) . . . . ?
O42 Co1 N12 N11 136.4(4) . . . . ?
N11 N12 C13 C14 -1.9(7) . . . . ?
Co1 N12 C13 C14 177.6(4) . . . . ?
N11 N12 C13 C16 177.1(5) . . . . ?
Co1 N12 C13 C16 -3.3(9) . . . . ?
N12 C13 C14 C15 0.0(7) . . . . ?
C16 C13 C14 C15 -179.0(6) . . . . ?
C13 C14 C15 N11 2.0(7) . . . . ?
C13 C14 C15 C17 -176.1(7) . . . . ?
N12 N11 C15 C14 -3.3(7) . . . . ?
C11 N11 C15 C14 -168.2(5) . . . . ?
N12 N11 C15 C17 175.1(6) . . . . ?
C11 N11 C15 C17 10.2(9) . . . . ?
N11 C11 N21 C25 121.4(6) . . . . ?
C1 C11 N21 C25 -111.4(7) . . . . ?
N11 C11 N21 N22 -73.4(6) . . . . ?
C1 C11 N21 N22 53.8(7) . . . . ?
C25 N21 N22 C23 -0.9(7) . . . . ?
C11 N21 N22 C23 -168.6(5) . . . . ?
C25 N21 N22 Co1 -145.4(4) . . . . ?
C11 N21 N22 Co1 46.9(6) . . . . ?
O31 Co1 N22 C23 -12.2(6) . . . . ?
N12 Co1 N22 C23 -142.1(5) . . . . ?
O41 Co1 N22 C23 85.8(6) . . . . ?
O42 Co1 N22 C23 119.7(5) . . . . ?
O31 Co1 N22 N21 124.6(4) . . . . ?
N12 Co1 N22 N21 -5.2(4) . . . . ?
O41 Co1 N22 N21 -137.3(4) . . . . ?
O42 Co1 N22 N21 -103.5(5) . . . . ?
N21 N22 C23 C24 1.2(7) . . . . ?
Co1 N22 C23 C24 142.3(5) . . . . ?
N21 N22 C23 C26 -179.3(6) . . . . ?
Co1 N22 C23 C26 -38.2(8) . . . . ?
N22 C23 C24 C25 -1.0(8) . . . . ?
C26 C23 C24 C25 179.5(7) . . . . ?
N22 N21 C25 C24 0.3(7) . . . . ?
C11 N21 C25 C24 166.5(6) . . . . ?
N22 N21 C25 C27 179.3(6) . . . . ?
C11 N21 C25 C27 -14.4(10) . . . . ?
C23 C24 C25 N21 0.5(8) . . . . ?
C23 C24 C25 C27 -178.5(7) . . . . ?
O33 N31 O31 Co1 -2.2(7) . . . . ?
O32 N31 O31 Co1 177.8(5) . . . . ?
N22 Co1 O31 N31 -51.1(5) . . . . ?
N12 Co1 O31 N31 63.3(5) . . . . ?
O41 Co1 O31 N31 -149.3(4) . . . . ?
O42 Co1 O31 N31 152.5(5) . . . . ?
O31 Co1 O41 N41 -79.1(5) . . . . ?
N22 Co1 O41 N41 162.4(4) . . . . ?
N12 Co1 O41 N41 63.7(5) . . . . ?
O42 Co1 O41 N41 2.9(4) . . . . ?
Co1 O41 N41 O43 174.3(6) . . . . ?
Co1 O41 N41 O42 -4.7(6) . . . . ?
O43 N41 O42 Co1 -174.6(6) . . . . ?
O41 N41 O42 Co1 4.4(6) . . . . ?
O31 Co1 O42 N41 95.4(4) . . . . ?
N22 Co1 O42 N41 -43.3(6) . . . . ?
N12 Co1 O42 N41 -142.0(4) . . . . ?
O41 Co1 O42 N41 -2.9(4) . . . . ?
